data_7126019
loop_
_publ_author_name
'Borilovic, Ivana'
'Alonso, Pablo J.'
'Roubeau, Olivier'
'Arom\'i, Guillem'

_publ_section_title
;
 A bis-vanadyl coordination complex as a 2-qubit quantum gate.
;
_journal_issue 21
_journal_name_full 'Chemical communications (Cambridge, England)'
_journal_page_first 3139
_journal_page_last 3142
_journal_paper_doi 10.1039/c9cc09817h
_journal_volume 56
_journal_year 2020
_chemical_formula_moiety 'C36 H22 N8 O5.97 Ti2, 2(C16 H36 N), 4(C5 H5 N)'
_chemical_formula_sum 'C88 H114 N14 O6 Ti2'
_chemical_formula_weight 1559.73
_space_group_crystal_system triclinic
_space_group_IT_number 2
_space_group_name_Hall '-P 1'
_space_group_name_H-M_alt 'P -1'
_atom_sites_solution_hydrogens mixed
_audit_creation_method SHELXL-2017/1
_audit_update_record
;
2019-10-30 deposited with the CCDC.	2020-02-05 downloaded from the CCDC.
;
_cell_angle_alpha 98.602(3)
_cell_angle_beta 108.452(3)
_cell_angle_gamma 101.429(3)
_cell_formula_units_Z 2
_cell_length_a 12.7936(6)
_cell_length_b 18.1210(10)
_cell_length_c 19.6033(10)
_cell_measurement_reflns_used 7427
_cell_measurement_temperature 100(2)
_cell_measurement_theta_max 26.13
_cell_measurement_theta_min 3.25
_cell_volume 4113.9(4)
_computing_cell_refinement 'SAINT (Bruker)'
_computing_data_collection 'Bruker APEX 2'
_computing_data_reduction 'SAINT (Bruker)'
_computing_structure_refinement 'SHELXL-2017/1 (Sheldrick, 2015)'
_computing_structure_solution 'SHELXT (Sheldrick, 2015)'
_diffrn_ambient_temperature 100(2)
_diffrn_measured_fraction_theta_full 0.989
_diffrn_measured_fraction_theta_max 0.989
_diffrn_measurement_device_type 'Bruker APEX II QUAZAR'
_diffrn_measurement_method '\f and \w rotation with narrow frames'
_diffrn_radiation_source 'multilayer monochromator ImuS'
_diffrn_radiation_type MoK\a
_diffrn_radiation_wavelength 0.71073
_diffrn_reflns_av_R_equivalents 0.0611
_diffrn_reflns_av_unetI/netI 0.0665
_diffrn_reflns_Laue_measured_fraction_full 0.989
_diffrn_reflns_Laue_measured_fraction_max 0.989
_diffrn_reflns_limit_h_max 15
_diffrn_reflns_limit_h_min -16
_diffrn_reflns_limit_k_max 22
_diffrn_reflns_limit_k_min -22
_diffrn_reflns_limit_l_max 24
_diffrn_reflns_limit_l_min -24
_diffrn_reflns_number 62966
_diffrn_reflns_point_group_measured_fraction_full 0.989
_diffrn_reflns_point_group_measured_fraction_max 0.989
_diffrn_reflns_theta_full 26.442
_diffrn_reflns_theta_max 26.442
_diffrn_reflns_theta_min 1.952
_exptl_absorpt_coefficient_mu 0.256
_exptl_absorpt_correction_T_max 0.745
_exptl_absorpt_correction_T_min 0.681
_exptl_absorpt_correction_type multi-scan
_exptl_absorpt_process_details 'SADABS-2008/1, Bruker AXS'
_exptl_crystal_colour 'light yellow-violet'
_exptl_crystal_density_diffrn 1.259
_exptl_crystal_description block
_exptl_crystal_F_000 1664
_exptl_crystal_size_max 0.090
_exptl_crystal_size_mid 0.070
_exptl_crystal_size_min 0.060
_refine_diff_density_max 1.080
_refine_diff_density_min -0.724
_refine_diff_density_rms 0.097
_refine_ls_extinction_method none
_refine_ls_goodness_of_fit_ref 1.066
_refine_ls_hydrogen_treatment mixed
_refine_ls_matrix_type full
_refine_ls_number_parameters 1019
_refine_ls_number_reflns 16760
_refine_ls_number_restraints 50
_refine_ls_restrained_S_all 1.072
_refine_ls_R_factor_all 0.1167
_refine_ls_R_factor_gt 0.0772
_refine_ls_shift/su_max 0.000
_refine_ls_shift/su_mean 0.000
_refine_ls_structure_factor_coef Fsqd
_refine_ls_weighting_details 'w=1/[\s^2^(Fo^2^)+(0.1249P)^2^+4.4653P] where P=(Fo^2^+2Fc^2^)/3'
_refine_ls_weighting_scheme calc
_refine_ls_wR_factor_gt 0.2171
_refine_ls_wR_factor_ref 0.2489
_reflns_Friedel_coverage 0.000
_reflns_number_gt 10766
_reflns_number_total 16760
_reflns_threshold_expression 'I > 2\s(I)'
_cod_data_source_file c9cc09817h2.cif
_cod_data_source_block ibcc1077
_cod_depositor_comments 'Adding full bibliography for 7126016--7126020.cif.'
_cod_database_code 7126019
_shelx_shelxl_version_number 2017/1
_shelx_space_group_comment
;
The symmetry employed for this shelxl refinement is uniquely defined
by the following loop, which should always be used as a source of
symmetry information in preference to the above space-group names.
They are only intended as comments.
;
_shelx_estimated_absorpt_t_min 0.977
_shelx_estimated_absorpt_t_max 0.985

loop_
_space_group_symop_operation_xyz
'x, y, z'
'-x, -y, -z'

loop_
_atom_site_label
_atom_site_type_symbol
_atom_site_fract_x
_atom_site_fract_y
_atom_site_fract_z
_atom_site_U_iso_or_equiv
_atom_site_adp_type
_atom_site_occupancy
_atom_site_site_symmetry_order
_atom_site_calc_flag
_atom_site_refinement_flags_posn
_atom_site_refinement_flags_adp
_atom_site_refinement_flags_occupancy
_atom_site_disorder_assembly
_atom_site_disorder_group
Ti1 Ti 1.17749(5) 0.71185(4) 0.21777(4) 0.0177(2) Uani 0.9657(17) 1 d D . P A 1
Ti1B Ti 1.1604(15) 0.6767(13) 0.1812(12) 0.0177(2) Uani 0.0343(17) 1 d D . P A 2
O1 O 1.2015(2) 0.76490(15) 0.29940(13) 0.0261(6) Uani 0.9657(17) 1 d D . P A 1
O1B O 1.148(6) 0.621(4) 0.104(2) 0.0261(6) Uani 0.0343(17) 1 d D . P A 2
Ti2 Ti 0.80862(5) 0.30179(4) 0.28161(4) 0.0175(2) Uani 0.9674(16) 1 d D . P B 1
Ti2B Ti 0.8381(16) 0.3360(13) 0.3210(12) 0.0175(2) Uani 0.0326(16) 1 d D . P B 2
O4 O 0.7847(2) 0.24624(14) 0.20138(13) 0.0247(6) Uani 0.9674(16) 1 d D . P B 1
O4B O 0.844(6) 0.395(4) 0.395(3) 0.0247(6) Uani 0.0326(16) 1 d D . P B 2
O2 O 1.1156(2) 0.76599(16) 0.14437(14) 0.0311(6) Uani 1 1 d . . . . .
O3 O 0.6701(2) 0.28934(15) 0.30068(13) 0.0250(6) Uani 1 1 d . . . . .
O5 O 1.31659(19) 0.72532(14) 0.19906(13) 0.0239(5) Uani 1 1 d . . . . .
O6 O 0.8717(2) 0.25043(15) 0.35728(13) 0.0253(6) Uani 1 1 d . . . . .
N1 N 0.9976(2) 0.65563(17) 0.18563(15) 0.0215(6) Uani 1 1 d . . . . .
N2 N 0.9555(2) 0.59074(17) 0.20564(16) 0.0215(6) Uani 1 1 d . . . . .
H2 H 1.001(4) 0.568(2) 0.232(2) 0.032 Uiso 1 1 d . U . . .
N3 N 0.8404(2) 0.46041(16) 0.23579(15) 0.0201(6) Uani 1 1 d . . . . .
N4 N 0.7687(2) 0.40541(17) 0.25247(15) 0.0197(6) Uani 1 1 d . . . . .
N5 N 1.2172(2) 0.60698(16) 0.24415(15) 0.0198(6) Uani 1 1 d . . . . .
N6 N 1.1447(2) 0.55150(16) 0.26020(15) 0.0204(6) Uani 1 1 d . . . . .
N7 N 1.0306(2) 0.42178(17) 0.29089(16) 0.0204(6) Uani 1 1 d . . . . .
H7 H 0.988(4) 0.441(2) 0.266(2) 0.031 Uiso 1 1 d . U . . .
N8 N 0.9888(2) 0.35765(16) 0.31238(15) 0.0209(6) Uani 1 1 d . . . . .
C1 C 1.0246(3) 0.7956(2) 0.1288(2) 0.0287(9) Uani 1 1 d . . . . .
C2 C 1.0339(3) 0.8663(3) 0.1086(2) 0.0441(12) Uani 1 1 d . . . . .
H2A H 1.104260 0.892787 0.106259 0.053 Uiso 1 1 calc R U . . .
C3 C 0.9414(4) 0.8990(3) 0.0916(3) 0.0457(12) Uani 1 1 d . . . . .
H3A H 0.949243 0.947633 0.078446 0.055 Uiso 1 1 calc R U . . .
C4 C 0.8390(3) 0.8607(2) 0.0940(2) 0.0350(10) Uani 1 1 d . . . . .
H4A H 0.775579 0.882457 0.082169 0.042 Uiso 1 1 calc R U . . .
C5 C 0.8290(3) 0.7906(2) 0.1138(2) 0.0279(8) Uani 1 1 d . . . . .
H5A H 0.757835 0.764448 0.115238 0.033 Uiso 1 1 calc R U . . .
C6 C 0.9201(3) 0.7565(2) 0.13178(18) 0.0225(7) Uani 1 1 d . . . . .
C7 C 0.9072(3) 0.6842(2) 0.15642(18) 0.0204(7) Uani 1 1 d . . . . .
C8 C 0.8084(3) 0.6360(2) 0.15931(18) 0.0218(7) Uani 1 1 d . . . . .
H8A H 0.733162 0.642400 0.142851 0.026 Uiso 1 1 calc R U . . .
C9 C 0.8428(3) 0.5775(2) 0.19087(18) 0.0195(7) Uani 1 1 d . . . . .
C10 C 0.7824(3) 0.51072(19) 0.20964(18) 0.0191(7) Uani 1 1 d . . . . .
C11 C 0.6709(3) 0.4885(2) 0.20772(17) 0.0197(7) Uani 1 1 d . . . . .
H11A H 0.611874 0.513400 0.191134 0.024 Uiso 1 1 calc R U . . .
C12 C 0.6644(3) 0.42188(19) 0.23538(17) 0.0176(7) Uani 1 1 d . . . . .
C13 C 0.5655(3) 0.3743(2) 0.24488(17) 0.0191(7) Uani 1 1 d . . . . .
C14 C 0.4602(3) 0.3935(2) 0.22263(18) 0.0227(7) Uani 1 1 d . . . . .
H14A H 0.454988 0.437813 0.202635 0.027 Uiso 1 1 calc R U . . .
C15 C 0.3640(3) 0.3489(2) 0.22934(19) 0.0252(8) Uani 1 1 d . . . . .
H15A H 0.293465 0.362356 0.213401 0.030 Uiso 1 1 calc R U . . .
C16 C 0.3711(3) 0.2849(2) 0.25928(19) 0.0277(8) Uani 1 1 d . . . . .
H16A H 0.305220 0.254251 0.263731 0.033 Uiso 1 1 calc R U . . .
C17 C 0.4736(3) 0.2653(2) 0.28277(19) 0.0248(8) Uani 1 1 d . . . . .
H17A H 0.477886 0.221537 0.303800 0.030 Uiso 1 1 calc R U . . .
C18 C 0.5714(3) 0.3094(2) 0.27583(18) 0.0211(7) Uani 1 1 d . . . . .
C19 C 1.4150(3) 0.7053(2) 0.22396(18) 0.0209(7) Uani 1 1 d . . . . .
C20 C 1.5132(3) 0.7504(2) 0.21841(18) 0.0236(8) Uani 1 1 d . . . . .
H20A H 1.509541 0.795248 0.198991 0.028 Uiso 1 1 calc R U . . .
C21 C 1.6156(3) 0.7301(2) 0.24111(19) 0.0266(8) Uani 1 1 d . . . . .
H21A H 1.681784 0.761023 0.237293 0.032 Uiso 1 1 calc R U . . .
C22 C 1.6216(3) 0.6647(2) 0.2694(2) 0.0252(8) Uani 1 1 d . . . . .
H22A H 1.691833 0.650737 0.284755 0.030 Uiso 1 1 calc R U . . .
C23 C 1.5255(3) 0.6199(2) 0.27503(19) 0.0239(8) Uani 1 1 d . . . . .
H23A H 1.530360 0.575066 0.294200 0.029 Uiso 1 1 calc R U . . .
C24 C 1.4201(3) 0.6392(2) 0.25306(18) 0.0194(7) Uani 1 1 d . . . . .
C25 C 1.3215(3) 0.5909(2) 0.26187(17) 0.0194(7) Uani 1 1 d . . . . .
C26 C 1.3152(3) 0.5249(2) 0.29011(18) 0.0200(7) Uani 1 1 d . . . . .
H26A H 1.374762 0.500752 0.307943 0.024 Uiso 1 1 calc R U . . .
C27 C 1.2031(3) 0.50184(19) 0.28660(18) 0.0193(7) Uani 1 1 d . . . . .
C28 C 1.1430(3) 0.4357(2) 0.30606(18) 0.0213(7) Uani 1 1 d . . . . .
C29 C 1.1779(3) 0.3781(2) 0.33942(18) 0.0219(7) Uani 1 1 d . . . . .
H29A H 1.253362 0.372258 0.356878 0.026 Uiso 1 1 calc R U . . .
C30 C 1.0792(3) 0.3302(2) 0.34221(17) 0.0198(7) Uani 1 1 d . . . . .
C31 C 1.0669(3) 0.2595(2) 0.36959(18) 0.0223(7) Uani 1 1 d . . . . .
C32 C 1.1604(3) 0.2261(2) 0.38910(19) 0.0269(8) Uani 1 1 d . . . . .
H32A H 1.230991 0.251238 0.386223 0.032 Uiso 1 1 calc R U . . .
C33 C 1.1502(3) 0.1574(2) 0.4123(2) 0.0322(9) Uani 1 1 d . . . . .
H33A H 1.212859 0.134948 0.423965 0.039 Uiso 1 1 calc R U . . .
C34 C 1.0485(3) 0.1214(2) 0.4184(2) 0.0338(9) Uani 1 1 d . . . . .
H34A H 1.041868 0.074607 0.434929 0.041 Uiso 1 1 calc R U . . .
C35 C 0.9565(3) 0.1536(2) 0.40052(19) 0.0293(8) Uani 1 1 d . . . . .
H35A H 0.887340 0.128666 0.405275 0.035 Uiso 1 1 calc R U . . .
C36 C 0.9637(3) 0.2224(2) 0.37548(18) 0.0238(8) Uani 1 1 d . . . . .
N9 N 0.6970(2) 0.30374(18) 0.01350(15) 0.0245(7) Uani 1 1 d . . . . .
C37 C 0.6569(3) 0.3532(2) -0.04038(19) 0.0301(9) Uani 1 1 d . . . . .
H37A H 0.576739 0.327466 -0.072568 0.036 Uiso 1 1 calc R U . . .
H37B H 0.703349 0.355328 -0.072299 0.036 Uiso 1 1 calc R U . . .
C38 C 0.6633(3) 0.4355(2) -0.00550(19) 0.0281(8) Uani 1 1 d . . . . .
H38A H 0.744241 0.464977 0.020065 0.034 Uiso 1 1 calc R U . . .
H38B H 0.625710 0.434885 0.031516 0.034 Uiso 1 1 calc R U . . .
C39 C 0.6126(4) 0.5584(3) -0.0336(2) 0.0369(10) Uani 1 1 d . . . . .
H39A H 0.581458 0.560845 0.006102 0.055 Uiso 1 1 calc R U . . .
H39B H 0.568872 0.580109 -0.072713 0.055 Uiso 1 1 calc R U . . .
H39C H 0.692747 0.588243 -0.013960 0.055 Uiso 1 1 calc R U . . .
C40 C 0.6043(3) 0.4748(2) -0.0651(2) 0.0316(9) Uani 1 1 d . . . . .
H40A H 0.639903 0.472825 -0.103247 0.038 Uiso 1 1 calc R U . . .
H40B H 0.522900 0.445990 -0.089294 0.038 Uiso 1 1 calc R U . . .
C41 C 0.4930(3) 0.2576(3) 0.01446(19) 0.0319(9) Uani 1 1 d . . . . .
H41A H 0.481099 0.211066 -0.023647 0.038 Uiso 1 1 calc R U . . .
H41B H 0.462550 0.296284 -0.010846 0.038 Uiso 1 1 calc R U . . .
C42 C 0.6200(3) 0.2906(2) 0.05859(18) 0.0263(8) Uani 1 1 d . . . . .
H42A H 0.645703 0.255047 0.090158 0.032 Uiso 1 1 calc R U . . .
H42B H 0.630743 0.340571 0.091756 0.032 Uiso 1 1 calc R U . . .
C43 C 0.4290(3) 0.2361(3) 0.0659(2) 0.0415(11) Uani 1 1 d . . . . .
H43A H 0.448826 0.281532 0.106925 0.050 Uiso 1 1 calc R U . . .
H43B H 0.345972 0.223937 0.038052 0.050 Uiso 1 1 calc R U . . .
C44 C 0.4547(4) 0.1684(3) 0.0979(3) 0.0483(12) Uani 1 1 d . . . . .
H44A H 0.436219 0.123165 0.057815 0.072 Uiso 1 1 calc R U . . .
H44B H 0.408599 0.157011 0.128471 0.072 Uiso 1 1 calc R U . . .
H44C H 0.535863 0.181108 0.128417 0.072 Uiso 1 1 calc R U . . .
C45 C 0.6944(3) 0.2273(2) -0.03227(18) 0.0265(8) Uani 1 1 d . . . . .
H45A H 0.613944 0.200065 -0.062665 0.032 Uiso 1 1 calc R U . . .
H45B H 0.735049 0.238352 -0.066473 0.032 Uiso 1 1 calc R U . . .
C46 C 0.7470(4) 0.1736(2) 0.0119(2) 0.0395(10) Uani 1 1 d . . . . .
H46A H 0.830579 0.196060 0.035117 0.047 Uiso 1 1 calc R U . . .
H46B H 0.716045 0.169051 0.051873 0.047 Uiso 1 1 calc R U . . .
C47 C 0.7232(4) 0.0943(3) -0.0355(2) 0.0465(12) Uani 1 1 d . . . . .
H47A H 0.640680 0.068935 -0.051352 0.056 Uiso 1 1 calc R U . . .
H47B H 0.740374 0.100334 -0.080522 0.056 Uiso 1 1 calc R U . . .
C48 C 0.7891(4) 0.0419(3) 0.0006(3) 0.0471(11) Uani 1 1 d . . . . .
H48A H 0.870374 0.062371 0.009747 0.071 Uiso 1 1 calc R U . . .
H48B H 0.761449 -0.009905 -0.031982 0.071 Uiso 1 1 calc R U . . .
H48C H 0.778420 0.039040 0.047564 0.071 Uiso 1 1 calc R U . . .
C49 C 0.8159(3) 0.3430(2) 0.06801(19) 0.0264(8) Uani 1 1 d . . . . .
H49A H 0.838330 0.309499 0.102615 0.032 Uiso 1 1 calc R U . . .
H49B H 0.814062 0.391941 0.097243 0.032 Uiso 1 1 calc R U . . .
C50 C 0.9074(3) 0.3612(2) 0.0340(2) 0.0295(8) Uani 1 1 d . . . . .
H50A H 0.917043 0.312481 0.009373 0.035 Uiso 1 1 calc R U . . .
H50B H 0.883979 0.391528 -0.003522 0.035 Uiso 1 1 calc R U . . .
C51 C 1.0189(4) 0.4069(3) 0.0944(2) 0.0503(13) Uani 1 1 d . . . . .
H51A H 1.008137 0.455691 0.117986 0.060 Uiso 1 1 calc R U . . .
H51B H 1.039312 0.376853 0.132562 0.060 Uiso 1 1 calc R U . . .
C52 C 1.1163(4) 0.4260(4) 0.0667(3) 0.0722(18) Uani 1 1 d . . . . .
H52A H 1.125370 0.378107 0.041268 0.108 Uiso 1 1 calc R U . . .
H52B H 1.186950 0.452329 0.108554 0.108 Uiso 1 1 calc R U . . .
H52C H 1.099911 0.459791 0.032259 0.108 Uiso 1 1 calc R U . . .
N10 N 0.3050(2) 0.70301(18) 0.48603(15) 0.0239(7) Uani 1 1 d . . . . .
C53 C 0.3801(3) 0.7174(2) 0.43958(18) 0.0259(8) Uani 1 1 d . . . . .
H53A H 0.372219 0.667258 0.407716 0.031 Uiso 1 1 calc R U . . .
H53B H 0.350152 0.750777 0.406700 0.031 Uiso 1 1 calc R U . . .
C54 C 0.5061(3) 0.7546(3) 0.4821(2) 0.0397(11) Uani 1 1 d . . . . .
H54A H 0.542870 0.716236 0.504039 0.048 Uiso 1 1 calc R U . . .
H54B H 0.515779 0.798050 0.522631 0.048 Uiso 1 1 calc R U . . .
C55 C 0.5636(3) 0.7847(3) 0.4293(2) 0.0504(14) Uani 1 1 d . . . . .
H55A H 0.647393 0.800218 0.455360 0.061 Uiso 1 1 calc R U . . .
H55B H 0.545995 0.741761 0.386311 0.061 Uiso 1 1 calc R U . . .
C56 C 0.5273(4) 0.8523(3) 0.4014(3) 0.0613(15) Uani 1 1 d . . . . .
H56A H 0.445622 0.836278 0.371531 0.092 Uiso 1 1 calc R U . . .
H56B H 0.570872 0.869895 0.371145 0.092 Uiso 1 1 calc R U . . .
H56C H 0.541774 0.894629 0.443492 0.092 Uiso 1 1 calc R U . . .
C57 C 0.3077(3) 0.7787(2) 0.53263(18) 0.0246(8) Uani 1 1 d . . . . .
H57A H 0.267792 0.766958 0.567051 0.030 Uiso 1 1 calc R U . . .
H57B H 0.388248 0.806029 0.562776 0.030 Uiso 1 1 calc R U . . .
C58 C 0.2541(3) 0.8327(2) 0.4894(2) 0.0305(9) Uani 1 1 d . . . . .
H58A H 0.169875 0.813502 0.471698 0.037 Uiso 1 1 calc R U . . .
H58B H 0.276896 0.833158 0.445660 0.037 Uiso 1 1 calc R U . . .
C59 C 0.2908(3) 0.9153(2) 0.5369(2) 0.0341(9) Uani 1 1 d . . . . .
H59A H 0.284812 0.913220 0.585714 0.041 Uiso 1 1 calc R U . . .
H59B H 0.371830 0.938568 0.544933 0.041 Uiso 1 1 calc R U . . .
C60 C 0.2195(4) 0.9661(2) 0.5020(2) 0.0404(10) Uani 1 1 d . . . . .
H60A H 0.223158 0.967103 0.452960 0.061 Uiso 1 1 calc R U . . .
H60B H 0.248811 1.018680 0.533080 0.061 Uiso 1 1 calc R U . . .
H60C H 0.140038 0.945458 0.497281 0.061 Uiso 1 1 calc R U . . .
C61 C 0.1856(3) 0.6634(2) 0.43216(18) 0.0257(8) Uani 1 1 d . . . . .
H61A H 0.187584 0.615151 0.401954 0.031 Uiso 1 1 calc R U . . .
H61B H 0.161642 0.697400 0.398345 0.031 Uiso 1 1 calc R U . . .
C62 C 0.0962(3) 0.6436(2) 0.4669(2) 0.0290(8) Uani 1 1 d . . . . .
H62A H 0.122404 0.614205 0.504784 0.035 Uiso 1 1 calc R U . . .
H62B H 0.084712 0.691692 0.491222 0.035 Uiso 1 1 calc R U . . .
C63 C -0.0153(4) 0.5955(3) 0.4075(2) 0.0446(11) Uani 1 1 d . . . . .
H63A H -0.038864 0.624664 0.368908 0.053 Uiso 1 1 calc R U . . .
H63B H -0.002882 0.547325 0.384073 0.053 Uiso 1 1 calc R U . . .
C64 C -0.1105(4) 0.5748(3) 0.4368(3) 0.0642(16) Uani 1 1 d . . . . .
H64A H -0.091785 0.540762 0.470692 0.096 Uiso 1 1 calc R U . . .
H64B H -0.181795 0.548155 0.395531 0.096 Uiso 1 1 calc R U . . .
H64C H -0.119776 0.622054 0.463122 0.096 Uiso 1 1 calc R U . . .
C65 C 0.3484(3) 0.6532(2) 0.53889(19) 0.0290(8) Uani 1 1 d . . . . .
H65A H 0.429731 0.678430 0.568769 0.035 Uiso 1 1 calc R U . . .
H65B H 0.305866 0.652119 0.573188 0.035 Uiso 1 1 calc R U . . .
C66 C 0.3386(3) 0.5704(2) 0.50373(19) 0.0289(8) Uani 1 1 d . . . . .
H66A H 0.376787 0.569928 0.466996 0.035 Uiso 1 1 calc R U . . .
H66B H 0.257132 0.542312 0.477832 0.035 Uiso 1 1 calc R U . . .
C67 C 0.3945(3) 0.5302(2) 0.5635(2) 0.0320(9) Uani 1 1 d . . . . .
H67A H 0.476320 0.557808 0.588087 0.038 Uiso 1 1 calc R U . . .
H67B H 0.358296 0.533322 0.601298 0.038 Uiso 1 1 calc R U . . .
C68 C 0.3838(4) 0.4458(2) 0.5327(2) 0.0367(10) Uani 1 1 d . . . . .
H68A H 0.302908 0.417857 0.509292 0.055 Uiso 1 1 calc R U . . .
H68B H 0.420735 0.422748 0.572965 0.055 Uiso 1 1 calc R U . . .
H68C H 0.420936 0.442348 0.496063 0.055 Uiso 1 1 calc R U . . .
N11 N 0.8875(4) 0.9187(3) 0.3660(2) 0.0613(12) Uani 1 1 d . . . . .
C69 C 0.9535(5) 0.9161(3) 0.3246(3) 0.0617(14) Uani 1 1 d . . . . .
H69A H 0.971042 0.959205 0.304198 0.074 Uiso 1 1 calc R U . . .
C70 C 0.9961(4) 0.8556(4) 0.3106(3) 0.0588(15) Uani 1 1 d . . . . .
H70A H 1.042945 0.857129 0.281449 0.071 Uiso 1 1 calc R U . . .
C71 C 0.9731(4) 0.7944(3) 0.3372(3) 0.0547(14) Uani 1 1 d . . . . .
H71A H 1.001291 0.751066 0.326373 0.066 Uiso 1 1 calc R U . . .
C72 C 0.9065(4) 0.7943(3) 0.3815(3) 0.0523(13) Uani 1 1 d . . . . .
H72A H 0.890476 0.751819 0.403100 0.063 Uiso 1 1 calc R U . . .
C73 C 0.8652(4) 0.8572(3) 0.3928(2) 0.0417(10) Uani 1 1 d . . . . .
H73A H 0.817873 0.856665 0.421650 0.050 Uiso 1 1 calc R U . . .
N12 N 0.4275(4) 0.0885(2) 0.3385(2) 0.0544(11) Uani 1 1 d . . . . .
C74 C 0.3573(5) 0.0352(3) 0.3526(3) 0.0636(15) Uani 1 1 d . . . . .
H74 H 0.333693 0.049467 0.392866 0.076 Uiso 1 1 calc R U . . .
C75 C 0.4673(4) 0.0659(3) 0.2834(3) 0.0541(13) Uani 1 1 d . . . . .
H75 H 0.520606 0.103568 0.273765 0.065 Uiso 1 1 calc R U . . .
C76 C 0.3139(5) -0.0430(3) 0.3111(3) 0.0584(15) Uani 1 1 d . . . . .
H76 H 0.259763 -0.079297 0.321539 0.070 Uiso 1 1 calc R U . . .
C77 C 0.3530(5) -0.0636(3) 0.2561(3) 0.0641(15) Uani 1 1 d . . . . .
H77 H 0.326163 -0.115241 0.227296 0.077 Uiso 1 1 calc R U . . .
C78 C 0.4337(5) -0.0086(3) 0.2414(3) 0.0583(14) Uani 1 1 d . . . . .
H78 H 0.463471 -0.022537 0.204095 0.070 Uiso 1 1 calc R U . . .
N13 N 0.6020(4) -0.0831(3) 0.1426(3) 0.0705(14) Uani 1 1 d . . . . .
C79 C 0.6733(5) -0.0677(3) 0.2100(3) 0.0678(16) Uani 1 1 d . . . . .
H79 H 0.683222 -0.109978 0.232517 0.081 Uiso 1 1 calc R U . . .
C80 C 0.7355(5) 0.0050(3) 0.2514(3) 0.0632(15) Uani 1 1 d . . . . .
H80 H 0.784609 0.012638 0.301191 0.076 Uiso 1 1 calc R U . . .
C81 C 0.6021(5) -0.0236(4) 0.1117(3) 0.0653(16) Uani 1 1 d . . . . .
H81 H 0.559989 -0.032967 0.060308 0.078 Uiso 1 1 calc R U . . .
C82 C 0.7246(5) 0.0656(3) 0.2190(3) 0.0613(15) Uani 1 1 d . . . . .
H82 H 0.763354 0.117079 0.246445 0.074 Uiso 1 1 calc R U . . .
C83 C 0.6598(5) 0.0520(3) 0.1493(4) 0.0677(17) Uani 1 1 d . . . . .
H83 H 0.652543 0.093357 0.125037 0.081 Uiso 1 1 calc R U . . .
N14 N 0.0109(4) 0.1893(4) 0.1756(3) 0.0787(14) Uani 1 1 d . U . . .
C84 C 0.0425(6) 0.2187(4) 0.1251(3) 0.0783(15) Uani 1 1 d . U . . .
H84 H 0.014916 0.260375 0.108993 0.094 Uiso 1 1 calc R U . . .
C85 C 0.1242(7) 0.0991(4) 0.1658(5) 0.116(2) Uani 1 1 d . U . . .
H85 H 0.157740 0.058424 0.178401 0.139 Uiso 1 1 calc R U . . .
C86 C 0.0458(6) 0.1272(4) 0.2008(4) 0.0933(17) Uani 1 1 d . U . . .
H86 H 0.022732 0.104873 0.236361 0.112 Uiso 1 1 calc R U . . .
C87 C 0.1429(6) 0.1386(5) 0.1131(5) 0.111(2) Uani 1 1 d . U . . .
H87 H 0.187389 0.121842 0.086314 0.133 Uiso 1 1 calc R U . . .
C88 C 0.1044(7) 0.1941(5) 0.0996(5) 0.105(2) Uani 1 1 d . U . . .
H88 H 0.126525 0.219576 0.065445 0.126 Uiso 1 1 calc R U . . .

loop_
_atom_site_aniso_label
_atom_site_aniso_U_11
_atom_site_aniso_U_22
_atom_site_aniso_U_33
_atom_site_aniso_U_23
_atom_site_aniso_U_13
_atom_site_aniso_U_12
Ti1 0.0156(3) 0.0205(4) 0.0161(4) 0.0052(3) 0.0061(3) 0.0014(3)
Ti1B 0.0156(3) 0.0205(4) 0.0161(4) 0.0052(3) 0.0061(3) 0.0014(3)
O1 0.0306(14) 0.0241(15) 0.0230(13) 0.0022(11) 0.0113(11) 0.0050(11)
O1B 0.0306(14) 0.0241(15) 0.0230(13) 0.0022(11) 0.0113(11) 0.0050(11)
Ti2 0.0166(3) 0.0190(4) 0.0157(4) 0.0036(3) 0.0066(3) 0.0007(3)
Ti2B 0.0166(3) 0.0190(4) 0.0157(4) 0.0036(3) 0.0066(3) 0.0007(3)
O4 0.0346(15) 0.0196(14) 0.0170(12) 0.0024(10) 0.0084(11) 0.0034(11)
O4B 0.0346(15) 0.0196(14) 0.0170(12) 0.0024(10) 0.0084(11) 0.0034(11)
O2 0.0237(13) 0.0386(17) 0.0353(15) 0.0214(13) 0.0116(11) 0.0060(12)
O3 0.0192(12) 0.0299(15) 0.0267(13) 0.0108(11) 0.0094(10) 0.0025(11)
O5 0.0174(12) 0.0295(14) 0.0256(13) 0.0117(11) 0.0077(10) 0.0037(10)
O6 0.0238(13) 0.0289(15) 0.0239(13) 0.0093(11) 0.0100(10) 0.0038(11)
N1 0.0211(15) 0.0210(16) 0.0219(15) 0.0069(12) 0.0079(12) 0.0029(12)
N2 0.0174(14) 0.0200(16) 0.0264(15) 0.0082(13) 0.0074(12) 0.0019(12)
N3 0.0185(14) 0.0185(15) 0.0237(15) 0.0040(12) 0.0105(12) 0.0013(12)
N4 0.0158(14) 0.0208(16) 0.0206(14) 0.0019(12) 0.0076(11) 0.0010(11)
N5 0.0165(14) 0.0190(15) 0.0219(14) 0.0022(12) 0.0077(11) 0.0010(11)
N6 0.0180(14) 0.0175(15) 0.0238(15) 0.0032(12) 0.0074(12) 0.0019(12)
N7 0.0176(15) 0.0183(16) 0.0264(16) 0.0088(13) 0.0093(12) 0.0020(12)
N8 0.0215(15) 0.0181(15) 0.0230(14) 0.0048(12) 0.0099(12) 0.0019(12)
C1 0.0194(18) 0.039(2) 0.0265(19) 0.0193(17) 0.0028(15) 0.0044(16)
C2 0.024(2) 0.053(3) 0.057(3) 0.042(2) 0.0069(19) 0.0031(19)
C3 0.032(2) 0.039(3) 0.062(3) 0.038(2) 0.003(2) 0.0038(19)
C4 0.0239(19) 0.034(2) 0.045(2) 0.0228(19) 0.0030(17) 0.0083(17)
C5 0.0197(18) 0.031(2) 0.0281(19) 0.0126(17) 0.0030(15) 0.0022(15)
C6 0.0200(17) 0.0229(19) 0.0196(17) 0.0065(14) 0.0027(14) 0.0007(14)
C7 0.0180(16) 0.0220(19) 0.0177(16) 0.0053(14) 0.0044(13) 0.0001(14)
C8 0.0165(16) 0.0245(19) 0.0229(17) 0.0075(15) 0.0052(14) 0.0033(14)
C9 0.0159(16) 0.0193(18) 0.0227(17) 0.0050(14) 0.0077(13) 0.0018(13)
C10 0.0174(16) 0.0183(18) 0.0196(16) 0.0019(14) 0.0073(13) 0.0009(13)
C11 0.0162(16) 0.0217(18) 0.0190(16) 0.0043(14) 0.0053(13) 0.0020(14)
C12 0.0161(16) 0.0166(17) 0.0158(15) -0.0005(13) 0.0040(13) 0.0007(13)
C13 0.0161(16) 0.0211(18) 0.0150(15) -0.0019(13) 0.0056(13) -0.0017(13)
C14 0.0226(18) 0.0207(19) 0.0234(17) 0.0029(14) 0.0094(14) 0.0024(14)
C15 0.0177(17) 0.027(2) 0.0273(18) 0.0001(16) 0.0077(14) 0.0024(15)
C16 0.0216(18) 0.030(2) 0.0265(19) 0.0023(16) 0.0099(15) -0.0022(15)
C17 0.0219(18) 0.027(2) 0.0219(17) 0.0055(15) 0.0073(14) -0.0011(15)
C18 0.0204(17) 0.0244(19) 0.0157(16) 0.0030(14) 0.0063(13) 0.0011(14)
C19 0.0163(16) 0.026(2) 0.0164(16) 0.0012(14) 0.0051(13) 0.0020(14)
C20 0.0221(18) 0.027(2) 0.0185(17) 0.0060(15) 0.0057(14) 0.0007(15)
C21 0.0168(17) 0.033(2) 0.0274(19) 0.0062(16) 0.0097(15) -0.0021(15)
C22 0.0177(17) 0.024(2) 0.0312(19) 0.0033(16) 0.0080(15) 0.0033(14)
C23 0.0216(18) 0.0220(19) 0.0259(18) 0.0047(15) 0.0077(15) 0.0027(15)
C24 0.0178(16) 0.0183(18) 0.0178(16) -0.0015(13) 0.0062(13) -0.0003(13)
C25 0.0155(16) 0.0209(18) 0.0169(16) -0.0022(14) 0.0045(13) 0.0011(13)
C26 0.0159(16) 0.0213(18) 0.0208(17) 0.0030(14) 0.0059(13) 0.0027(14)
C27 0.0182(16) 0.0182(18) 0.0194(16) 0.0008(14) 0.0068(13) 0.0027(14)
C28 0.0175(16) 0.0228(19) 0.0229(17) 0.0026(14) 0.0090(14) 0.0026(14)
C29 0.0182(17) 0.0233(19) 0.0218(17) 0.0046(14) 0.0050(14) 0.0040(14)
C30 0.0222(17) 0.0183(18) 0.0158(16) 0.0019(13) 0.0050(13) 0.0027(14)
C31 0.0252(18) 0.0210(19) 0.0160(16) 0.0037(14) 0.0034(14) 0.0029(15)
C32 0.0245(18) 0.025(2) 0.0267(19) 0.0055(16) 0.0047(15) 0.0047(15)
C33 0.033(2) 0.032(2) 0.031(2) 0.0126(18) 0.0059(17) 0.0104(18)
C34 0.036(2) 0.031(2) 0.029(2) 0.0145(17) 0.0035(17) 0.0047(18)
C35 0.028(2) 0.032(2) 0.0250(19) 0.0132(16) 0.0063(16) 0.0017(16)
C36 0.0240(18) 0.028(2) 0.0162(16) 0.0063(15) 0.0053(14) 0.0028(15)
N9 0.0236(15) 0.0318(18) 0.0147(14) 0.0016(13) 0.0044(12) 0.0065(13)
C37 0.035(2) 0.038(2) 0.0154(17) 0.0056(16) 0.0051(15) 0.0118(18)
C38 0.032(2) 0.038(2) 0.0163(17) 0.0073(16) 0.0084(15) 0.0127(17)
C39 0.047(2) 0.047(3) 0.027(2) 0.0152(19) 0.0159(18) 0.024(2)
C40 0.033(2) 0.043(2) 0.0216(18) 0.0119(17) 0.0089(16) 0.0136(18)
C41 0.0218(19) 0.050(3) 0.0188(17) -0.0004(17) 0.0033(15) 0.0111(18)
C42 0.0233(18) 0.036(2) 0.0146(16) -0.0021(15) 0.0063(14) 0.0041(16)
C43 0.026(2) 0.066(3) 0.028(2) -0.005(2) 0.0113(17) 0.012(2)
C44 0.038(2) 0.061(3) 0.041(3) 0.003(2) 0.024(2) -0.007(2)
C45 0.0268(19) 0.034(2) 0.0149(16) -0.0002(15) 0.0076(14) 0.0047(16)
C46 0.064(3) 0.030(2) 0.026(2) 0.0066(18) 0.018(2) 0.012(2)
C47 0.037(2) 0.049(3) 0.046(3) -0.011(2) 0.010(2) 0.018(2)
C48 0.051(3) 0.035(3) 0.058(3) 0.001(2) 0.028(2) 0.010(2)
C49 0.0269(19) 0.028(2) 0.0190(17) 0.0021(15) 0.0054(15) 0.0026(16)
C50 0.032(2) 0.029(2) 0.0265(19) 0.0048(16) 0.0128(16) 0.0030(17)
C51 0.036(2) 0.058(3) 0.039(2) -0.004(2) 0.013(2) -0.015(2)
C52 0.041(3) 0.090(5) 0.069(4) 0.013(3) 0.024(3) -0.022(3)
N10 0.0228(15) 0.0287(18) 0.0156(14) -0.0009(12) 0.0050(12) 0.0040(13)
C53 0.0226(18) 0.037(2) 0.0173(17) 0.0013(15) 0.0082(14) 0.0079(16)
C54 0.0208(19) 0.068(3) 0.0239(19) -0.002(2) 0.0067(16) 0.008(2)
C55 0.019(2) 0.087(4) 0.029(2) -0.014(2) 0.0089(17) -0.003(2)
C56 0.052(3) 0.059(4) 0.056(3) 0.002(3) 0.022(3) -0.021(3)
C57 0.0265(19) 0.026(2) 0.0162(16) -0.0032(15) 0.0071(14) 0.0032(15)
C58 0.039(2) 0.031(2) 0.0229(18) 0.0015(16) 0.0143(17) 0.0100(18)
C59 0.030(2) 0.032(2) 0.040(2) 0.0001(18) 0.0188(18) 0.0038(17)
C60 0.040(2) 0.033(2) 0.048(3) 0.002(2) 0.020(2) 0.0088(19)
C61 0.0253(19) 0.027(2) 0.0182(17) -0.0014(15) 0.0049(14) 0.0025(15)
C62 0.029(2) 0.027(2) 0.0284(19) 0.0008(16) 0.0125(16) 0.0009(16)
C63 0.035(2) 0.046(3) 0.042(2) -0.007(2) 0.018(2) -0.006(2)
C64 0.042(3) 0.066(4) 0.072(4) -0.002(3) 0.030(3) -0.016(3)
C65 0.033(2) 0.037(2) 0.0154(17) 0.0039(16) 0.0051(15) 0.0120(17)
C66 0.0268(19) 0.038(2) 0.0199(17) 0.0020(16) 0.0061(15) 0.0105(17)
C67 0.032(2) 0.041(2) 0.0220(18) 0.0083(17) 0.0081(16) 0.0080(18)
C68 0.042(2) 0.042(3) 0.028(2) 0.0098(18) 0.0116(18) 0.016(2)
N11 0.071(3) 0.065(3) 0.064(3) 0.017(2) 0.038(2) 0.030(2)
C69 0.072(4) 0.067(4) 0.050(3) 0.018(3) 0.030(3) 0.013(3)
C70 0.041(3) 0.075(4) 0.044(3) -0.022(3) 0.018(2) 0.002(3)
C71 0.035(3) 0.060(4) 0.050(3) -0.017(3) 0.000(2) 0.016(2)
C72 0.043(3) 0.051(3) 0.047(3) 0.009(2) -0.002(2) 0.008(2)
C73 0.035(2) 0.052(3) 0.034(2) 0.009(2) 0.0130(19) 0.001(2)
N12 0.065(3) 0.041(2) 0.055(3) 0.003(2) 0.026(2) 0.009(2)
C74 0.061(3) 0.062(4) 0.083(4) 0.010(3) 0.051(3) 0.013(3)
C75 0.060(3) 0.050(3) 0.054(3) 0.007(2) 0.027(3) 0.012(3)
C76 0.061(3) 0.033(3) 0.100(4) 0.015(3) 0.054(3) 0.012(2)
C77 0.082(4) 0.035(3) 0.064(3) 0.008(3) 0.020(3) 0.002(3)
C78 0.074(4) 0.046(3) 0.054(3) 0.005(2) 0.026(3) 0.013(3)
N13 0.064(3) 0.046(3) 0.072(3) 0.001(2) -0.006(3) 0.008(2)
C79 0.055(3) 0.044(3) 0.090(4) 0.013(3) 0.009(3) 0.010(3)
C80 0.060(3) 0.041(3) 0.081(4) 0.013(3) 0.018(3) 0.010(3)
C81 0.056(3) 0.082(5) 0.065(4) 0.007(3) 0.036(3) 0.018(3)
C82 0.073(4) 0.037(3) 0.077(4) 0.021(3) 0.024(3) 0.018(3)
C83 0.074(4) 0.052(4) 0.104(5) 0.041(4) 0.052(4) 0.025(3)
N14 0.063(3) 0.112(4) 0.047(2) -0.012(2) 0.006(2) 0.036(3)
C84 0.081(4) 0.078(4) 0.054(3) -0.014(2) 0.014(3) 0.008(3)
C85 0.079(4) 0.058(4) 0.160(6) -0.026(3) -0.006(4) 0.024(3)
C86 0.079(4) 0.087(4) 0.077(4) 0.003(3) -0.003(3) 0.004(3)
C87 0.057(4) 0.092(5) 0.140(5) -0.063(4) 0.036(4) -0.008(3)
C88 0.087(5) 0.100(5) 0.108(5) -0.017(4) 0.048(4) -0.013(3)

loop_
_atom_type_symbol
_atom_type_description
_atom_type_scat_dispersion_real
_atom_type_scat_dispersion_imag
_atom_type_scat_source
C C 0.0033 0.0016 'International Tables Vol C Tables 4.2.6.8 and 6.1.1.4'
H H 0.0000 0.0000 'International Tables Vol C Tables 4.2.6.8 and 6.1.1.4'
N N 0.0061 0.0033 'International Tables Vol C Tables 4.2.6.8 and 6.1.1.4'
O O 0.0106 0.0060 'International Tables Vol C Tables 4.2.6.8 and 6.1.1.4'
V V 0.3005 0.5294 'International Tables Vol C Tables 4.2.6.8 and 6.1.1.4'
Ti Ti 0.2776 0.4457 'International Tables Vol C Tables 4.2.6.8 and 6.1.1.4'

loop_
_geom_angle_atom_site_label_1
_geom_angle_atom_site_label_2
_geom_angle_atom_site_label_3
_geom_angle
_geom_angle_site_symmetry_1
_geom_angle_site_symmetry_3
_geom_angle_publ_flag
O1 Ti1 O5 109.26(12) . . ?
O1 Ti1 O2 108.52(13) . . ?
O5 Ti1 O2 91.96(11) . . ?
O1 Ti1 N5 102.28(12) . . ?
O5 Ti1 N5 82.44(11) . . ?
O2 Ti1 N5 148.79(12) . . ?
O1 Ti1 N1 100.26(12) . . ?
O5 Ti1 N1 150.40(11) . . ?
O2 Ti1 N1 80.50(11) . . ?
N5 Ti1 N1 89.33(11) . . ?
O1B Ti1B O5 92(3) . . ?
O1B Ti1B N5 95(3) . . ?
O5 Ti1B N5 87.2(7) . . ?
O1B Ti1B O2 100(3) . . ?
O5 Ti1B O2 89.7(8) . . ?
N5 Ti1B O2 164.5(13) . . ?
O1B Ti1B N1 106(3) . . ?
O5 Ti1B N1 161.8(13) . . ?
N5 Ti1B N1 97.2(8) . . ?
O2 Ti1B N1 81.4(7) . . ?
O4 Ti2 O3 109.30(12) . . ?
O4 Ti2 O6 108.37(12) . . ?
O3 Ti2 O6 91.87(10) . . ?
O4 Ti2 N4 102.75(12) . . ?
O3 Ti2 N4 82.69(11) . . ?
O6 Ti2 N4 148.42(11) . . ?
O4 Ti2 N8 99.98(12) . . ?
O3 Ti2 N8 150.66(11) . . ?
O6 Ti2 N8 80.31(11) . . ?
N4 Ti2 N8 89.32(11) . . ?
O4B Ti2B O6 102(3) . . ?
O4B Ti2B N8 109(3) . . ?
O6 Ti2B N8 87.3(8) . . ?
O4B Ti2B O3 89(3) . . ?
O6 Ti2B O3 89.2(8) . . ?
N8 Ti2B O3 162.4(13) . . ?
O4B Ti2B N4 92(3) . . ?
O6 Ti2B N4 162.7(13) . . ?
N8 Ti2B N4 97.3(8) . . ?
O3 Ti2B N4 81.3(7) . . ?
C1 O2 Ti1 132.8(2) . . ?
C1 O2 Ti1B 138.6(6) . . ?
C18 O3 Ti2 137.4(2) . . ?
C18 O3 Ti2B 137.4(6) . . ?
C19 O5 Ti1 137.1(2) . . ?
C19 O5 Ti1B 134.5(6) . . ?
C36 O6 Ti2B 135.2(6) . . ?
C36 O6 Ti2 133.6(2) . . ?
C7 N1 N2 106.1(3) . . ?
C7 N1 Ti1B 132.5(6) . . ?
N2 N1 Ti1B 119.5(6) . . ?
C7 N1 Ti1 128.1(2) . . ?
N2 N1 Ti1 124.6(2) . . ?
C9 N2 N1 111.8(3) . . ?
C9 N2 H2 127(3) . . ?
N1 N2 H2 121(3) . . ?
C10 N3 N4 108.0(3) . . ?
N3 N4 C12 108.1(3) . . ?
N3 N4 Ti2B 119.0(6) . . ?
C12 N4 Ti2B 130.3(6) . . ?
N3 N4 Ti2 123.9(2) . . ?
C12 N4 Ti2 127.1(2) . . ?
C25 N5 N6 108.2(3) . . ?
C25 N5 Ti1B 127.8(6) . . ?
N6 N5 Ti1B 121.9(6) . . ?
C25 N5 Ti1 127.3(2) . . ?
N6 N5 Ti1 123.3(2) . . ?
C27 N6 N5 107.6(3) . . ?
C28 N7 N8 112.1(3) . . ?
C28 N7 H7 127(3) . . ?
N8 N7 H7 120(3) . . ?
C30 N8 N7 105.7(3) . . ?
C30 N8 Ti2B 130.0(6) . . ?
N7 N8 Ti2B 122.0(6) . . ?
C30 N8 Ti2 128.5(2) . . ?
N7 N8 Ti2 124.6(2) . . ?
O2 C1 C2 119.0(3) . . ?
O2 C1 C6 121.7(3) . . ?
C2 C1 C6 119.2(3) . . ?
C1 C2 C3 120.9(4) . . ?
C1 C2 H2A 119.5 . . ?
C3 C2 H2A 119.5 . . ?
C4 C3 C2 119.9(4) . . ?
C4 C3 H3A 120.1 . . ?
C2 C3 H3A 120.1 . . ?
C3 C4 C5 119.5(4) . . ?
C3 C4 H4A 120.2 . . ?
C5 C4 H4A 120.2 . . ?
C4 C5 C6 122.1(4) . . ?
C4 C5 H5A 119.0 . . ?
C6 C5 H5A 119.0 . . ?
C5 C6 C1 118.3(3) . . ?
C5 C6 C7 120.0(3) . . ?
C1 C6 C7 121.6(3) . . ?
N1 C7 C8 108.9(3) . . ?
N1 C7 C6 122.0(3) . . ?
C8 C7 C6 129.0(3) . . ?
C9 C8 C7 106.3(3) . . ?
C9 C8 H8A 126.9 . . ?
C7 C8 H8A 126.9 . . ?
N2 C9 C8 107.0(3) . . ?
N2 C9 C10 119.7(3) . . ?
C8 C9 C10 133.3(3) . . ?
N3 C10 C11 110.1(3) . . ?
N3 C10 C9 118.5(3) . . ?
C11 C10 C9 131.3(3) . . ?
C10 C11 C12 105.1(3) . . ?
C10 C11 H11A 127.4 . . ?
C12 C11 H11A 127.4 . . ?
N4 C12 C11 108.6(3) . . ?
N4 C12 C13 123.4(3) . . ?
C11 C12 C13 128.0(3) . . ?
C18 C13 C14 118.2(3) . . ?
C18 C13 C12 122.3(3) . . ?
C14 C13 C12 119.6(3) . . ?
C15 C14 C13 121.3(3) . . ?
C15 C14 H14A 119.4 . . ?
C13 C14 H14A 119.4 . . ?
C16 C15 C14 119.8(3) . . ?
C16 C15 H15A 120.1 . . ?
C14 C15 H15A 120.1 . . ?
C17 C16 C15 120.3(3) . . ?
C17 C16 H16A 119.8 . . ?
C15 C16 H16A 119.8 . . ?
C16 C17 C18 120.6(4) . . ?
C16 C17 H17A 119.7 . . ?
C18 C17 H17A 119.7 . . ?
O3 C18 C17 118.8(3) . . ?
O3 C18 C13 121.3(3) . . ?
C17 C18 C13 119.9(3) . . ?
O5 C19 C20 118.6(3) . . ?
O5 C19 C24 121.3(3) . . ?
C20 C19 C24 120.1(3) . . ?
C21 C20 C19 120.4(3) . . ?
C21 C20 H20A 119.8 . . ?
C19 C20 H20A 119.8 . . ?
C20 C21 C22 120.2(3) . . ?
C20 C21 H21A 119.9 . . ?
C22 C21 H21A 119.9 . . ?
C23 C22 C21 119.8(3) . . ?
C23 C22 H22A 120.1 . . ?
C21 C22 H22A 120.1 . . ?
C22 C23 C24 121.6(3) . . ?
C22 C23 H23A 119.2 . . ?
C24 C23 H23A 119.2 . . ?
C19 C24 C23 118.0(3) . . ?
C19 C24 C25 122.7(3) . . ?
C23 C24 C25 119.4(3) . . ?
N5 C25 C26 108.6(3) . . ?
N5 C25 C24 123.0(3) . . ?
C26 C25 C24 128.4(3) . . ?
C27 C26 C25 105.1(3) . . ?
C27 C26 H26A 127.5 . . ?
C25 C26 H26A 127.5 . . ?
N6 C27 C26 110.5(3) . . ?
N6 C27 C28 118.1(3) . . ?
C26 C27 C28 131.4(3) . . ?
N7 C28 C29 106.6(3) . . ?
N7 C28 C27 120.1(3) . . ?
C29 C28 C27 133.2(3) . . ?
C28 C29 C30 106.2(3) . . ?
C28 C29 H29A 126.9 . . ?
C30 C29 H29A 126.9 . . ?
N8 C30 C29 109.3(3) . . ?
N8 C30 C31 121.6(3) . . ?
C29 C30 C31 129.0(3) . . ?
C36 C31 C32 118.9(3) . . ?
C36 C31 C30 121.8(3) . . ?
C32 C31 C30 119.3(3) . . ?
C33 C32 C31 120.8(4) . . ?
C33 C32 H32A 119.6 . . ?
C31 C32 H32A 119.6 . . ?
C34 C33 C32 120.0(4) . . ?
C34 C33 H33A 120.0 . . ?
C32 C33 H33A 120.0 . . ?
C33 C34 C35 120.1(4) . . ?
C33 C34 H34A 120.0 . . ?
C35 C34 H34A 120.0 . . ?
C34 C35 C36 121.2(4) . . ?
C34 C35 H35A 119.4 . . ?
C36 C35 H35A 119.4 . . ?
O6 C36 C35 119.0(3) . . ?
O6 C36 C31 121.9(3) . . ?
C35 C36 C31 119.0(3) . . ?
C49 N9 C37 110.9(3) . . ?
C49 N9 C45 110.8(3) . . ?
C37 N9 C45 106.8(3) . . ?
C49 N9 C42 106.7(2) . . ?
C37 N9 C42 111.0(3) . . ?
C45 N9 C42 110.7(3) . . ?
N9 C37 C38 115.5(3) . . ?
N9 C37 H37A 108.4 . . ?
C38 C37 H37A 108.4 . . ?
N9 C37 H37B 108.4 . . ?
C38 C37 H37B 108.4 . . ?
H37A C37 H37B 107.5 . . ?
C37 C38 C40 109.9(3) . . ?
C37 C38 H38A 109.7 . . ?
C40 C38 H38A 109.7 . . ?
C37 C38 H38B 109.7 . . ?
C40 C38 H38B 109.7 . . ?
H38A C38 H38B 108.2 . . ?
C40 C39 H39A 109.5 . . ?
C40 C39 H39B 109.5 . . ?
H39A C39 H39B 109.5 . . ?
C40 C39 H39C 109.5 . . ?
H39A C39 H39C 109.5 . . ?
H39B C39 H39C 109.5 . . ?
C39 C40 C38 112.1(3) . . ?
C39 C40 H40A 109.2 . . ?
C38 C40 H40A 109.2 . . ?
C39 C40 H40B 109.2 . . ?
C38 C40 H40B 109.2 . . ?
H40A C40 H40B 107.9 . . ?
C42 C41 C43 110.1(3) . . ?
C42 C41 H41A 109.6 . . ?
C43 C41 H41A 109.6 . . ?
C42 C41 H41B 109.6 . . ?
C43 C41 H41B 109.6 . . ?
H41A C41 H41B 108.2 . . ?
C41 C42 N9 116.0(3) . . ?
C41 C42 H42A 108.3 . . ?
N9 C42 H42A 108.3 . . ?
C41 C42 H42B 108.3 . . ?
N9 C42 H42B 108.3 . . ?
H42A C42 H42B 107.4 . . ?
C44 C43 C41 114.3(3) . . ?
C44 C43 H43A 108.7 . . ?
C41 C43 H43A 108.7 . . ?
C44 C43 H43B 108.7 . . ?
C41 C43 H43B 108.7 . . ?
H43A C43 H43B 107.6 . . ?
C43 C44 H44A 109.5 . . ?
C43 C44 H44B 109.5 . . ?
H44A C44 H44B 109.5 . . ?
C43 C44 H44C 109.5 . . ?
H44A C44 H44C 109.5 . . ?
H44B C44 H44C 109.5 . . ?
C46 C45 N9 115.0(3) . . ?
C46 C45 H45A 108.5 . . ?
N9 C45 H45A 108.5 . . ?
C46 C45 H45B 108.5 . . ?
N9 C45 H45B 108.5 . . ?
H45A C45 H45B 107.5 . . ?
C47 C46 C45 111.9(3) . . ?
C47 C46 H46A 109.2 . . ?
C45 C46 H46A 109.2 . . ?
C47 C46 H46B 109.2 . . ?
C45 C46 H46B 109.2 . . ?
H46A C46 H46B 107.9 . . ?
C48 C47 C46 115.4(4) . . ?
C48 C47 H47A 108.4 . . ?
C46 C47 H47A 108.4 . . ?
C48 C47 H47B 108.4 . . ?
C46 C47 H47B 108.4 . . ?
H47A C47 H47B 107.5 . . ?
C47 C48 H48A 109.5 . . ?
C47 C48 H48B 109.5 . . ?
H48A C48 H48B 109.5 . . ?
C47 C48 H48C 109.5 . . ?
H48A C48 H48C 109.5 . . ?
H48B C48 H48C 109.5 . . ?
N9 C49 C50 115.2(3) . . ?
N9 C49 H49A 108.5 . . ?
C50 C49 H49A 108.5 . . ?
N9 C49 H49B 108.5 . . ?
C50 C49 H49B 108.5 . . ?
H49A C49 H49B 107.5 . . ?
C51 C50 C49 109.1(3) . . ?
C51 C50 H50A 109.9 . . ?
C49 C50 H50A 109.9 . . ?
C51 C50 H50B 109.9 . . ?
C49 C50 H50B 109.9 . . ?
H50A C50 H50B 108.3 . . ?
C52 C51 C50 113.3(4) . . ?
C52 C51 H51A 108.9 . . ?
C50 C51 H51A 108.9 . . ?
C52 C51 H51B 108.9 . . ?
C50 C51 H51B 108.9 . . ?
H51A C51 H51B 107.7 . . ?
C51 C52 H52A 109.5 . . ?
C51 C52 H52B 109.5 . . ?
H52A C52 H52B 109.5 . . ?
C51 C52 H52C 109.5 . . ?
H52A C52 H52C 109.5 . . ?
H52B C52 H52C 109.5 . . ?
C61 N10 C57 110.8(3) . . ?
C61 N10 C65 111.3(3) . . ?
C57 N10 C65 107.1(3) . . ?
C61 N10 C53 106.4(2) . . ?
C57 N10 C53 110.7(3) . . ?
C65 N10 C53 110.7(3) . . ?
C54 C53 N10 116.2(3) . . ?
C54 C53 H53A 108.2 . . ?
N10 C53 H53A 108.2 . . ?
C54 C53 H53B 108.2 . . ?
N10 C53 H53B 108.2 . . ?
H53A C53 H53B 107.4 . . ?
C53 C54 C55 109.6(3) . . ?
C53 C54 H54A 109.7 . . ?
C55 C54 H54A 109.7 . . ?
C53 C54 H54B 109.7 . . ?
C55 C54 H54B 109.7 . . ?
H54A C54 H54B 108.2 . . ?
C56 C55 C54 114.6(4) . . ?
C56 C55 H55A 108.6 . . ?
C54 C55 H55A 108.6 . . ?
C56 C55 H55B 108.6 . . ?
C54 C55 H55B 108.6 . . ?
H55A C55 H55B 107.6 . . ?
C55 C56 H56A 109.5 . . ?
C55 C56 H56B 109.5 . . ?
H56A C56 H56B 109.5 . . ?
C55 C56 H56C 109.5 . . ?
H56A C56 H56C 109.5 . . ?
H56B C56 H56C 109.5 . . ?
C58 C57 N10 115.0(3) . . ?
C58 C57 H57A 108.5 . . ?
N10 C57 H57A 108.5 . . ?
C58 C57 H57B 108.5 . . ?
N10 C57 H57B 108.5 . . ?
H57A C57 H57B 107.5 . . ?
C57 C58 C59 111.4(3) . . ?
C57 C58 H58A 109.4 . . ?
C59 C58 H58A 109.4 . . ?
C57 C58 H58B 109.4 . . ?
C59 C58 H58B 109.4 . . ?
H58A C58 H58B 108.0 . . ?
C60 C59 C58 112.7(3) . . ?
C60 C59 H59A 109.1 . . ?
C58 C59 H59A 109.1 . . ?
C60 C59 H59B 109.1 . . ?
C58 C59 H59B 109.1 . . ?
H59A C59 H59B 107.8 . . ?
C59 C60 H60A 109.5 . . ?
C59 C60 H60B 109.5 . . ?
H60A C60 H60B 109.5 . . ?
C59 C60 H60C 109.5 . . ?
H60A C60 H60C 109.5 . . ?
H60B C60 H60C 109.5 . . ?
N10 C61 C62 115.3(3) . . ?
N10 C61 H61A 108.5 . . ?
C62 C61 H61A 108.5 . . ?
N10 C61 H61B 108.5 . . ?
C62 C61 H61B 108.5 . . ?
H61A C61 H61B 107.5 . . ?
C63 C62 C61 109.4(3) . . ?
C63 C62 H62A 109.8 . . ?
C61 C62 H62A 109.8 . . ?
C63 C62 H62B 109.8 . . ?
C61 C62 H62B 109.8 . . ?
H62A C62 H62B 108.2 . . ?
C64 C63 C62 113.1(4) . . ?
C64 C63 H63A 108.9 . . ?
C62 C63 H63A 108.9 . . ?
C64 C63 H63B 108.9 . . ?
C62 C63 H63B 108.9 . . ?
H63A C63 H63B 107.8 . . ?
C63 C64 H64A 109.5 . . ?
C63 C64 H64B 109.5 . . ?
H64A C64 H64B 109.5 . . ?
C63 C64 H64C 109.5 . . ?
H64A C64 H64C 109.5 . . ?
H64B C64 H64C 109.5 . . ?
C66 C65 N10 116.1(3) . . ?
C66 C65 H65A 108.3 . . ?
N10 C65 H65A 108.3 . . ?
C66 C65 H65B 108.3 . . ?
N10 C65 H65B 108.3 . . ?
H65A C65 H65B 107.4 . . ?
C65 C66 C67 109.6(3) . . ?
C65 C66 H66A 109.7 . . ?
C67 C66 H66A 109.7 . . ?
C65 C66 H66B 109.7 . . ?
C67 C66 H66B 109.7 . . ?
H66A C66 H66B 108.2 . . ?
C68 C67 C66 112.6(3) . . ?
C68 C67 H67A 109.1 . . ?
C66 C67 H67A 109.1 . . ?
C68 C67 H67B 109.1 . . ?
C66 C67 H67B 109.1 . . ?
H67A C67 H67B 107.8 . . ?
C67 C68 H68A 109.5 . . ?
C67 C68 H68B 109.5 . . ?
H68A C68 H68B 109.5 . . ?
C67 C68 H68C 109.5 . . ?
H68A C68 H68C 109.5 . . ?
H68B C68 H68C 109.5 . . ?
C73 N11 C69 115.9(5) . . ?
N11 C69 C70 123.5(6) . . ?
N11 C69 H69A 118.2 . . ?
C70 C69 H69A 118.2 . . ?
C71 C70 C69 120.3(5) . . ?
C71 C70 H70A 119.9 . . ?
C69 C70 H70A 119.9 . . ?
C70 C71 C72 118.8(5) . . ?
C70 C71 H71A 120.6 . . ?
C72 C71 H71A 120.6 . . ?
C73 C72 C71 117.8(5) . . ?
C73 C72 H72A 121.1 . . ?
C71 C72 H72A 121.1 . . ?
N11 C73 C72 123.7(5) . . ?
N11 C73 H73A 118.2 . . ?
C72 C73 H73A 118.2 . . ?
C74 N12 C75 117.4(5) . . ?
N12 C74 C76 124.0(5) . . ?
N12 C74 H74 118.0 . . ?
C76 C74 H74 118.0 . . ?
N12 C75 C78 123.4(5) . . ?
N12 C75 H75 118.3 . . ?
C78 C75 H75 118.3 . . ?
C77 C76 C74 117.4(5) . . ?
C77 C76 H76 121.3 . . ?
C74 C76 H76 121.3 . . ?
C76 C77 C78 120.4(5) . . ?
C76 C77 H77 119.8 . . ?
C78 C77 H77 119.8 . . ?
C75 C78 C77 117.4(5) . . ?
C75 C78 H78 121.3 . . ?
C77 C78 H78 121.3 . . ?
C79 N13 C81 114.5(5) . . ?
N13 C79 C80 125.1(6) . . ?
N13 C79 H79 117.4 . . ?
C80 C79 H79 117.4 . . ?
C82 C80 C79 117.9(6) . . ?
C82 C80 H80 121.1 . . ?
C79 C80 H80 121.1 . . ?
N13 C81 C83 124.1(6) . . ?
N13 C81 H81 118.0 . . ?
C83 C81 H81 118.0 . . ?
C83 C82 C80 119.0(6) . . ?
C83 C82 H82 120.5 . . ?
C80 C82 H82 120.5 . . ?
C82 C83 C81 118.9(6) . . ?
C82 C83 H83 120.6 . . ?
C81 C83 H83 120.6 . . ?
C84 N14 C86 122.7(6) . . ?
C88 C84 N14 121.4(8) . . ?
C88 C84 H84 119.3 . . ?
N14 C84 H84 119.3 . . ?
C87 C85 C86 113.7(7) . . ?
C87 C85 H85 123.2 . . ?
C86 C85 H85 123.2 . . ?
N14 C86 C85 112.7(7) . . ?
N14 C86 H86 123.6 . . ?
C85 C86 H86 123.6 . . ?
C88 C87 C85 123.2(8) . . ?
C88 C87 H87 118.4 . . ?
C85 C87 H87 118.4 . . ?
C84 C88 C87 126.2(10) . . ?
C84 C88 H88 116.9 . . ?
C87 C88 H88 116.9 . . ?

loop_
_geom_bond_atom_site_label_1
_geom_bond_atom_site_label_2
_geom_bond_distance
_geom_bond_site_symmetry_2
_geom_bond_publ_flag
Ti1 O1 1.640(2) . ?
Ti1 O5 1.905(2) . ?
Ti1 O2 1.915(2) . ?
Ti1 N5 2.156(3) . ?
Ti1 N1 2.167(3) . ?
Ti1B O1B 1.63(2) . ?
Ti1B O5 1.913(18) . ?
Ti1B N5 1.977(18) . ?
Ti1B O2 1.981(19) . ?
Ti1B N1 2.074(18) . ?
Ti2 O4 1.637(2) . ?
Ti2 O3 1.902(2) . ?
Ti2 O6 1.916(2) . ?
Ti2 N4 2.152(3) . ?
Ti2 N8 2.171(3) . ?
Ti2B O4B 1.63(2) . ?
Ti2B O6 1.871(19) . ?
Ti2B N8 1.956(18) . ?
Ti2B O3 2.032(19) . ?
Ti2B N4 2.089(19) . ?
O2 C1 1.344(4) . ?
O3 C18 1.345(4) . ?
O5 C19 1.342(4) . ?
O6 C36 1.340(4) . ?
N1 C7 1.357(4) . ?
N1 N2 1.359(4) . ?
N2 C9 1.342(4) . ?
N2 H2 0.86(4) . ?
N3 C10 1.346(4) . ?
N3 N4 1.366(4) . ?
N4 C12 1.374(4) . ?
N5 C25 1.371(4) . ?
N5 N6 1.371(4) . ?
N6 C27 1.341(4) . ?
N7 C28 1.335(4) . ?
N7 N8 1.362(4) . ?
N7 H7 0.79(4) . ?
N8 C30 1.348(4) . ?
C1 C2 1.393(6) . ?
C1 C6 1.406(5) . ?
C2 C3 1.396(6) . ?
C2 H2A 0.9500 . ?
C3 C4 1.375(6) . ?
C3 H3A 0.9500 . ?
C4 C5 1.377(5) . ?
C4 H4A 0.9500 . ?
C5 C6 1.398(5) . ?
C5 H5A 0.9500 . ?
C6 C7 1.460(5) . ?
C7 C8 1.410(5) . ?
C8 C9 1.381(5) . ?
C8 H8A 0.9500 . ?
C9 C10 1.462(5) . ?
C10 C11 1.391(4) . ?
C11 C12 1.394(5) . ?
C11 H11A 0.9500 . ?
C12 C13 1.465(4) . ?
C13 C18 1.405(5) . ?
C13 C14 1.409(5) . ?
C14 C15 1.387(5) . ?
C14 H14A 0.9500 . ?
C15 C16 1.382(5) . ?
C15 H15A 0.9500 . ?
C16 C17 1.382(5) . ?
C16 H16A 0.9500 . ?
C17 C18 1.402(5) . ?
C17 H17A 0.9500 . ?
C19 C20 1.401(5) . ?
C19 C24 1.406(5) . ?
C20 C21 1.386(5) . ?
C20 H20A 0.9500 . ?
C21 C22 1.387(5) . ?
C21 H21A 0.9500 . ?
C22 C23 1.379(5) . ?
C22 H22A 0.9500 . ?
C23 C24 1.411(5) . ?
C23 H23A 0.9500 . ?
C24 C25 1.460(5) . ?
C25 C26 1.389(5) . ?
C26 C27 1.389(4) . ?
C26 H26A 0.9500 . ?
C27 C28 1.459(5) . ?
C28 C29 1.386(5) . ?
C29 C30 1.406(5) . ?
C29 H29A 0.9500 . ?
C30 C31 1.460(5) . ?
C31 C36 1.406(5) . ?
C31 C32 1.418(5) . ?
C32 C33 1.385(5) . ?
C32 H32A 0.9500 . ?
C33 C34 1.384(6) . ?
C33 H33A 0.9500 . ?
C34 C35 1.386(5) . ?
C34 H34A 0.9500 . ?
C35 C36 1.403(5) . ?
C35 H35A 0.9500 . ?
N9 C49 1.509(4) . ?
N9 C37 1.519(5) . ?
N9 C45 1.522(4) . ?
N9 C42 1.527(4) . ?
C37 C38 1.519(5) . ?
C37 H37A 0.9900 . ?
C37 H37B 0.9900 . ?
C38 C40 1.532(5) . ?
C38 H38A 0.9900 . ?
C38 H38B 0.9900 . ?
C39 C40 1.518(6) . ?
C39 H39A 0.9800 . ?
C39 H39B 0.9800 . ?
C39 H39C 0.9800 . ?
C40 H40A 0.9900 . ?
C40 H40B 0.9900 . ?
C41 C42 1.522(5) . ?
C41 C43 1.533(5) . ?
C41 H41A 0.9900 . ?
C41 H41B 0.9900 . ?
C42 H42A 0.9900 . ?
C42 H42B 0.9900 . ?
C43 C44 1.504(7) . ?
C43 H43A 0.9900 . ?
C43 H43B 0.9900 . ?
C44 H44A 0.9800 . ?
C44 H44B 0.9800 . ?
C44 H44C 0.9800 . ?
C45 C46 1.514(5) . ?
C45 H45A 0.9900 . ?
C45 H45B 0.9900 . ?
C46 C47 1.506(6) . ?
C46 H46A 0.9900 . ?
C46 H46B 0.9900 . ?
C47 C48 1.502(6) . ?
C47 H47A 0.9900 . ?
C47 H47B 0.9900 . ?
C48 H48A 0.9800 . ?
C48 H48B 0.9800 . ?
C48 H48C 0.9800 . ?
C49 C50 1.526(5) . ?
C49 H49A 0.9900 . ?
C49 H49B 0.9900 . ?
C50 C51 1.514(5) . ?
C50 H50A 0.9900 . ?
C50 H50B 0.9900 . ?
C51 C52 1.511(6) . ?
C51 H51A 0.9900 . ?
C51 H51B 0.9900 . ?
C52 H52A 0.9800 . ?
C52 H52B 0.9800 . ?
C52 H52C 0.9800 . ?
N10 C61 1.510(4) . ?
N10 C57 1.518(4) . ?
N10 C65 1.520(5) . ?
N10 C53 1.531(4) . ?
C53 C54 1.516(5) . ?
C53 H53A 0.9900 . ?
C53 H53B 0.9900 . ?
C54 C55 1.549(6) . ?
C54 H54A 0.9900 . ?
C54 H54B 0.9900 . ?
C55 C56 1.510(7) . ?
C55 H55A 0.9900 . ?
C55 H55B 0.9900 . ?
C56 H56A 0.9800 . ?
C56 H56B 0.9800 . ?
C56 H56C 0.9800 . ?
C57 C58 1.514(5) . ?
C57 H57A 0.9900 . ?
C57 H57B 0.9900 . ?
C58 C59 1.534(5) . ?
C58 H58A 0.9900 . ?
C58 H58B 0.9900 . ?
C59 C60 1.508(6) . ?
C59 H59A 0.9900 . ?
C59 H59B 0.9900 . ?
C60 H60A 0.9800 . ?
C60 H60B 0.9800 . ?
C60 H60C 0.9800 . ?
C61 C62 1.518(5) . ?
C61 H61A 0.9900 . ?
C61 H61B 0.9900 . ?
C62 C63 1.518(5) . ?
C62 H62A 0.9900 . ?
C62 H62B 0.9900 . ?
C63 C64 1.510(6) . ?
C63 H63A 0.9900 . ?
C63 H63B 0.9900 . ?
C64 H64A 0.9800 . ?
C64 H64B 0.9800 . ?
C64 H64C 0.9800 . ?
C65 C66 1.518(5) . ?
C65 H65A 0.9900 . ?
C65 H65B 0.9900 . ?
C66 C67 1.532(5) . ?
C66 H66A 0.9900 . ?
C66 H66B 0.9900 . ?
C67 C68 1.520(6) . ?
C67 H67A 0.9900 . ?
C67 H67B 0.9900 . ?
C68 H68A 0.9800 . ?
C68 H68B 0.9800 . ?
C68 H68C 0.9800 . ?
N11 C73 1.322(6) . ?
N11 C69 1.345(6) . ?
C69 C70 1.348(8) . ?
C69 H69A 0.9500 . ?
C70 C71 1.313(8) . ?
C70 H70A 0.9500 . ?
C71 C72 1.397(7) . ?
C71 H71A 0.9500 . ?
C72 C73 1.365(7) . ?
C72 H72A 0.9500 . ?
C73 H73A 0.9500 . ?
N12 C74 1.307(7) . ?
N12 C75 1.375(6) . ?
C74 C76 1.427(7) . ?
C74 H74 0.9500 . ?
C75 C78 1.378(7) . ?
C75 H75 0.9500 . ?
C76 C77 1.360(7) . ?
C76 H76 0.9500 . ?
C77 C78 1.417(7) . ?
C77 H77 0.9500 . ?
C78 H78 0.9500 . ?
N13 C79 1.297(7) . ?
N13 C81 1.315(7) . ?
C79 C80 1.372(7) . ?
C79 H79 0.9500 . ?
C80 C82 1.358(7) . ?
C80 H80 0.9500 . ?
C81 C83 1.385(8) . ?
C81 H81 0.9500 . ?
C82 C83 1.309(8) . ?
C82 H82 0.9500 . ?
C83 H83 0.9500 . ?
N14 C84 1.323(8) . ?
N14 C86 1.392(9) . ?
C84 C88 1.182(9) . ?
C84 H84 0.9500 . ?
C85 C87 1.394(12) . ?
C85 C86 1.506(11) . ?
C85 H85 0.9500 . ?
C86 H86 0.9500 . ?
C87 C88 1.232(12) . ?
C87 H87 0.9500 . ?
C88 H88 0.9500 . ?

loop_
_geom_hbond_atom_site_label_D
_geom_hbond_atom_site_label_H
_geom_hbond_atom_site_label_A
_geom_hbond_distance_DH
_geom_hbond_distance_HA
_geom_hbond_distance_DA
_geom_hbond_angle_DHA
_geom_hbond_site_symmetry_A
_geom_hbond_publ_flag
N2 H2 N6 0.86(4) 1.85(4) 2.603(4) 146(4) . yes
N7 H7 N3 0.79(4) 1.92(4) 2.610(4) 147(4) . yes
